data_4321561
loop_
_publ_author_name
'F. Albert Cotton'
'Evgeny V. Dikarev'
'Jiande Gu'
'Santiago Herrero'
'Barbara Modec'

_publ_section_title
;
 Alkylpyridine Complexes of Tungsten(II) and Chromium(II). First
 Rotational Isomers of W2X4L4 Molecules with D2 hand D2 Symmetries
;
_journal_name_full 'Inorganic Chemistry'
_journal_page_first 5407
_journal_page_last 5411
_journal_paper_doi 10.1021/ic000555v
_journal_volume 39
_journal_year 2000
_chemical_compound_source synthesized
_chemical_formula_analytical 'not measured'
_chemical_formula_moiety 'W2 Cl4 (N C5 H4 C (C H3)3)4'
_chemical_formula_structural (D2h)-W2Cl4(4-t-Bu-py)4
_chemical_formula_sum 'C36 H52 Cl4 N4 W2'
_chemical_formula_weight 1050.32
_chemical_melting_point ?
_chemical_name_systematic
; 
 Bis(trans-dichloro-bis(4-tert-butylpyridine))-di-tungsten (II),
 D2h isomer
;
_space_group_IT_number 2
_symmetry_cell_setting triclinic
_symmetry_space_group_name_Hall '-P 1'
_symmetry_space_group_name_H-M 'P -1'
_atom_sites_solution_hydrogens geom
_atom_sites_solution_primary direct
_atom_sites_solution_secondary difmap
_audit_creation_method SHELXL
_cell_angle_alpha 68.53(2)
_cell_angle_beta 72.74(1)
_cell_angle_gamma 85.90(1)
_cell_formula_units_Z 1
_cell_length_a 8.455(2)
_cell_length_b 10.004(1)
_cell_length_c 13.412(2)
_cell_measurement_reflns_used 250
_cell_measurement_temperature 213(2)
_cell_measurement_theta_max 20.8
_cell_measurement_theta_min 8.0
_cell_volume 1007.3(3)
_computing_cell_refinement 'MADNES (Enraf-Nonius, 1989)'
_computing_data_collection 'MADNES (Enraf-Nonius, 1989)'
_computing_data_reduction 'PROCOR (Kabsch, 1988)'
_computing_molecular_graphics 'SHELXTL V.5 (Siemens, 1994)'
_computing_publication_material CIFTAB
_computing_structure_refinement 'SHELXL-93 (Sheldrick, 1993)'
_computing_structure_solution 'SHELXTL V.5 (Siemens, 1994)'
_diffrn_ambient_temperature 213(2)
_diffrn_measurement_device 'Nonius FAST area detector'
_diffrn_measurement_method 'Ellipsoid-mask fitting'
_diffrn_radiation_monochromator graphite
_diffrn_radiation_source 'fine-focus sealed tube'
_diffrn_radiation_type MoK\a
_diffrn_radiation_wavelength 0.71073
_diffrn_reflns_av_R_equivalents 0.0434
_diffrn_reflns_av_sigmaI/netI 0.0401
_diffrn_reflns_limit_h_max 9
_diffrn_reflns_limit_h_min -9
_diffrn_reflns_limit_k_max 9
_diffrn_reflns_limit_k_min -10
_diffrn_reflns_limit_l_max 14
_diffrn_reflns_limit_l_min -14
_diffrn_reflns_number 4841
_diffrn_reflns_theta_max 22.49
_diffrn_reflns_theta_min 2.24
_diffrn_standards_number 'none (area detector data)'
_exptl_absorpt_coefficient_mu 6.000
_exptl_absorpt_correction_T_max 0.837
_exptl_absorpt_correction_T_min 0.339
_exptl_absorpt_correction_type 'SORTAV (Blessing, 1995)'
_exptl_crystal_colour dark-violet
_exptl_crystal_density_diffrn 1.731
_exptl_crystal_density_meas ?
_exptl_crystal_density_method none
_exptl_crystal_description block-shaped
_exptl_crystal_F_000 512
_exptl_crystal_size_max 0.28
_exptl_crystal_size_mid 0.20
_exptl_crystal_size_min 0.10
_refine_diff_density_max 2.166
_refine_diff_density_min -2.059
_refine_diff_density_rms 0.197
_refine_ls_extinction_coef noref
_refine_ls_extinction_method none
_refine_ls_goodness_of_fit_all 1.059
_refine_ls_goodness_of_fit_obs 1.056
_refine_ls_hydrogen_treatment noref
_refine_ls_matrix_type full
_refine_ls_number_parameters 208
_refine_ls_number_reflns 2505
_refine_ls_number_restraints 6
_refine_ls_restrained_S_all 1.060
_refine_ls_restrained_S_obs 1.057
_refine_ls_R_factor_all 0.0376
_refine_ls_R_factor_obs 0.0367
_refine_ls_shift/esd_max 0.000
_refine_ls_shift/esd_mean 0.000
_refine_ls_structure_factor_coef Fsqd
_refine_ls_weighting_details 'w=1/[\s^2^(Fo^2^)+(0.0679P)^2^+3.6267P] where P=(Fo^2^+2Fc^2^)/3'
_refine_ls_weighting_scheme calc
_refine_ls_wR_factor_all 0.0949
_refine_ls_wR_factor_obs 0.0932
_reflns_number_observed 2436
_reflns_number_total 2505
_reflns_observed_criterion >2sigma(I)
_cod_data_source_file ic000555v_2.cif
_cod_data_source_block W2Cl4(4-t-Bu-py)4_(1a)
_cod_depositor_comments
;
The following automatic conversions were performed:

'_chemical_melting_point' value 'not measured' was changed to '?' -
the value is undefined or not given.

Automatic conversion script
Id: cif_fix_values 1646 2011-03-28 12:23:43Z adriana 

The following automatic conversions were performed:

'_exptl_crystal_density_meas' value 'not measured' was changed to '?'
- the value is perceived as not measured.

Automatic conversion script
Id: cif_fix_values 3008 2015-01-20 13:52:24Z robertas 

The following automatic conversions were performed:

'_refine_ls_weighting_scheme' value 'calc
w=1/[\s^2^(Fo^2^)+(0.0679P)^2^+3.6267P] where P=(Fo^2^+2Fc^2^)/3' was
changed to 'calc'. New tag '_refine_ls_weighting_details' was
created. The value of the new tag was set to
'w=1/[\s^2^(Fo^2^)+(0.0679P)^2^+3.6267P] where P=(Fo^2^+2Fc^2^)/3'.

Automatic conversion script
Id: cif_fix_values 3143 2015-03-26 13:38:13Z robertas 
;
_cod_database_code 4321561

loop_
_symmetry_equiv_pos_as_xyz
'x, y, z'
'-x, -y, -z'

loop_
_atom_site_aniso_label
_atom_site_aniso_U_11
_atom_site_aniso_U_22
_atom_site_aniso_U_33
_atom_site_aniso_U_23
_atom_site_aniso_U_13
_atom_site_aniso_U_12
W1 0.0132(2) 0.0209(2) 0.0174(2) -0.0095(2) -0.00695(14) 0.00414(14)
Cl1 0.0207(9) 0.0325(11) 0.0250(9) -0.0073(8) -0.0040(7) -0.0018(8)
Cl2 0.0165(9) 0.0339(11) 0.0252(9) -0.0147(8) -0.0048(7) 0.0060(8)
N1 0.016(3) 0.020(3) 0.028(3) -0.013(3) -0.007(3) 0.005(3)
N2 0.016(3) 0.021(3) 0.020(3) -0.004(3) -0.003(3) -0.001(3)
C1 0.018(4) 0.032(4) 0.034(4) -0.018(4) -0.011(3) 0.006(3)
C2 0.032(4) 0.028(4) 0.020(4) -0.010(3) -0.008(3) 0.007(4)
C3 0.023(3) 0.009(3) 0.024(3) -0.005(2) -0.009(2) -0.001(2)
C4 0.016(4) 0.021(4) 0.032(4) -0.007(3) -0.014(3) 0.002(3)
C5 0.018(4) 0.026(4) 0.026(4) -0.010(3) -0.009(3) -0.002(3)
C6 0.041(5) 0.025(4) 0.030(4) -0.013(4) -0.019(4) 0.002(4)
C7 0.094(8) 0.044(6) 0.057(6) -0.020(5) -0.060(7) 0.012(6)
C8 0.048(6) 0.041(5) 0.050(5) -0.031(5) -0.011(4) -0.012(4)
C9 0.041(5) 0.042(5) 0.059(6) -0.027(5) -0.008(5) -0.010(4)
C10 0.013(4) 0.025(4) 0.017(4) -0.009(3) -0.003(3) 0.003(3)
C11 0.017(4) 0.024(4) 0.029(4) -0.011(3) -0.010(3) 0.003(3)
C12 0.026(4) 0.014(4) 0.026(4) -0.006(3) -0.014(3) 0.002(3)
C13 0.020(4) 0.039(5) 0.025(4) -0.022(4) -0.004(3) 0.008(3)
C14 0.019(4) 0.032(4) 0.025(4) -0.012(4) -0.006(3) 0.006(3)
C15 0.034(4) 0.028(4) 0.017(4) -0.010(3) -0.013(3) 0.001(3)
C16 0.081(7) 0.036(5) 0.041(5) -0.008(4) -0.041(5) 0.014(5)
C17 0.049(5) 0.050(5) 0.016(4) -0.011(4) -0.011(4) -0.009(4)
C18 0.032(5) 0.050(5) 0.027(4) -0.014(4) -0.013(4) 0.003(4)

loop_
_atom_site_label
_atom_site_type_symbol
_atom_site_fract_x
_atom_site_fract_y
_atom_site_fract_z
_atom_site_U_iso_or_equiv
_atom_site_thermal_displace_type
_atom_site_occupancy
_atom_site_calc_flag
_atom_site_refinement_flags
_atom_site_disorder_group
W1 W 0.46155(3) 0.11514(3) 0.96949(2) 0.0160(2) Uani 1 d . .
Cl1 Cl 0.6851(2) 0.2584(2) 0.81502(15) 0.0275(4) Uani 1 d . .
Cl2 Cl 0.1912(2) 0.1045(2) 1.09640(15) 0.0246(4) Uani 1 d . .
N1 N 0.5591(7) 0.2111(6) 1.0636(5) 0.0201(14) Uani 1 d . .
N2 N 0.3551(7) 0.1124(6) 0.8392(5) 0.0206(14) Uani 1 d . .
C1 C 0.4689(9) 0.2908(8) 1.1188(6) 0.026(2) Uani 1 d . .
H1A H 0.3561(9) 0.2996(8) 1.1224(6) 0.031 Uiso 1 calc R .
C2 C 0.5323(10) 0.3615(8) 1.1713(6) 0.027(2) Uani 1 d . .
H2A H 0.4645(10) 0.4214(8) 1.2047(6) 0.032 Uiso 1 calc R .
C3 C 0.6956(9) 0.3443(7) 1.1747(6) 0.019(2) Uani 1 d U .
C4 C 0.7902(9) 0.2650(8) 1.1121(6) 0.022(2) Uani 1 d . .
H4A H 0.9033(9) 0.2542(8) 1.1072(6) 0.027 Uiso 1 calc R .
C5 C 0.7223(9) 0.2038(8) 1.0587(6) 0.022(2) Uani 1 d . .
H5A H 0.7912(9) 0.1538(8) 1.0162(6) 0.027 Uiso 1 calc R .
C6 C 0.7746(10) 0.4116(8) 1.2342(7) 0.029(2) Uani 1 d . .
C7 C 0.8422(16) 0.2917(11) 1.3187(9) 0.056(3) Uani 1 d . .
H7A H 0.9215(16) 0.2389(11) 1.2800(9) 0.084 Uiso 1 calc R .
H7B H 0.7516(16) 0.2268(11) 1.3742(9) 0.084 Uiso 1 calc R .
H7C H 0.8965(16) 0.3333(11) 1.3556(9) 0.084 Uiso 1 calc R .
C8 C 0.6517(12) 0.4921(10) 1.2964(8) 0.042(2) Uani 1 d . .
H8A H 0.7067(12) 0.5332(10) 1.3331(8) 0.063 Uiso 1 calc R .
H8B H 0.5619(12) 0.4264(10) 1.3521(8) 0.063 Uiso 1 calc R .
H8C H 0.6073(12) 0.5684(10) 1.2439(8) 0.063 Uiso 1 calc R .
C9 C 0.9191(12) 0.5140(10) 1.1477(8) 0.046(2) Uani 1 d . .
H9A H 0.9976(12) 0.4617(10) 1.1081(8) 0.069 Uiso 1 calc R .
H9B H 0.9740(12) 0.5533(10) 1.1857(8) 0.069 Uiso 1 calc R .
H9C H 0.8771(12) 0.5917(10) 1.0948(8) 0.069 Uiso 1 calc R .
C10 C 0.1977(8) 0.1422(8) 0.8423(6) 0.018(2) Uani 1 d . .
H10A H 0.1263(8) 0.1507(8) 0.9082(6) 0.022 Uiso 1 calc R .
C11 C 0.1330(9) 0.1613(8) 0.7554(6) 0.022(2) Uani 1 d . .
H11A H 0.0204(9) 0.1809(8) 0.7635(6) 0.027 Uiso 1 calc R .
C12 C 0.2335(9) 0.1516(7) 0.6561(6) 0.021(2) Uani 1 d . .
C13 C 0.3976(9) 0.1165(9) 0.6520(6) 0.026(2) Uani 1 d . .
H13A H 0.4706(9) 0.1064(9) 0.5872(6) 0.031 Uiso 1 calc R .
C14 C 0.4521(9) 0.0967(8) 0.7442(6) 0.026(2) Uani 1 d . .
H14A H 0.5622(9) 0.0711(8) 0.7403(6) 0.031 Uiso 1 calc R .
C15 C 0.1679(10) 0.1864(8) 0.5545(6) 0.024(2) Uani 1 d . .
C16 C 0.1553(15) 0.3509(10) 0.5064(8) 0.050(3) Uani 1 d . .
H16A H 0.0827(15) 0.3826(10) 0.5638(8) 0.075 Uiso 1 calc R .
H16B H 0.1108(15) 0.3771(10) 0.4433(8) 0.075 Uiso 1 calc R .
H16C H 0.2646(15) 0.3965(10) 0.4819(8) 0.075 Uiso 1 calc R .
C17 C 0.2816(11) 0.1351(10) 0.4652(6) 0.038(2) Uani 1 d . .
H17A H 0.2361(11) 0.1590(10) 0.4026(6) 0.057 Uiso 1 calc R .
H17B H 0.2907(11) 0.0318(10) 0.4966(6) 0.057 Uiso 1 calc R .
H17C H 0.3906(11) 0.1819(10) 0.4394(6) 0.057 Uiso 1 calc R .
C18 C -0.0057(10) 0.1139(10) 0.5925(7) 0.035(2) Uani 1 d . .
H18A H -0.0792(10) 0.1459(10) 0.6494(7) 0.053 Uiso 1 calc R .
H18B H 0.0020(10) 0.0104(10) 0.6231(7) 0.053 Uiso 1 calc R .
H18C H -0.0492(10) 0.1398(10) 0.5289(7) 0.053 Uiso 1 calc R .

loop_
_atom_type_symbol
_atom_type_description
_atom_type_scat_dispersion_real
_atom_type_scat_dispersion_imag
_atom_type_scat_source
C C 0.0033 0.0016 'International Tables Vol C Tables 4.2.6.8 and 6.1.1.4'
H H 0.0000 0.0000 'International Tables Vol C Tables 4.2.6.8 and 6.1.1.4'
N N 0.0061 0.0033 'International Tables Vol C Tables 4.2.6.8 and 6.1.1.4'
Cl Cl 0.1484 0.1585 'International Tables Vol C Tables 4.2.6.8 and 6.1.1.4'
W W -0.8490 6.8722 'International Tables Vol C Tables 4.2.6.8 and 6.1.1.4'

loop_
_geom_angle_atom_site_label_1
_geom_angle_atom_site_label_2
_geom_angle_atom_site_label_3
_geom_angle
_geom_angle_site_symmetry_1
_geom_angle_site_symmetry_3
_geom_angle_publ_flag
N1 W1 N2 156.6(2) . . y
N1 W1 W1 102.4(2) . 2_657 y
N2 W1 W1 100.4(2) . 2_657 y
N1 W1 Cl2 88.8(2) . . y
N2 W1 Cl2 91.3(2) . . y
W1 W1 Cl2 102.47(5) 2_657 . y
N1 W1 Cl1 82.7(2) . . y
N2 W1 Cl1 85.0(2) . . y
W1 W1 Cl1 109.01(5) 2_657 . y
Cl2 W1 Cl1 148.46(6) . . y
C1 N1 C5 116.1(6) . . n
C1 N1 W1 123.0(5) . . n
C5 N1 W1 120.6(5) . . n
C10 N2 C14 115.8(6) . . n
C10 N2 W1 122.8(5) . . n
C14 N2 W1 121.0(5) . . n
N1 C1 C2 123.7(7) . . n
C1 C2 C3 120.4(8) . . n
C2 C3 C4 114.9(7) . . n
C2 C3 C6 124.5(7) . . n
C4 C3 C6 120.5(7) . . n
C5 C4 C3 121.5(7) . . n
C4 C5 N1 123.1(8) . . n
C8 C6 C3 112.0(7) . . n
C8 C6 C7 108.5(8) . . n
C3 C6 C7 108.5(7) . . n
C8 C6 C9 109.8(7) . . n
C3 C6 C9 109.0(7) . . n
C7 C6 C9 108.9(8) . . n
N2 C10 C11 124.4(7) . . n
C10 C11 C12 120.1(7) . . n
C11 C12 C13 116.6(6) . . n
C11 C12 C15 120.8(6) . . n
C13 C12 C15 122.5(7) . . n
C14 C13 C12 119.6(7) . . n
N2 C14 C13 123.5(7) . . n
C17 C15 C12 112.0(7) . . n
C17 C15 C16 110.0(7) . . n
C12 C15 C16 106.9(6) . . n
C17 C15 C18 108.8(7) . . n
C12 C15 C18 109.6(6) . . n
C16 C15 C18 109.4(8) . . n

loop_
_geom_bond_atom_site_label_1
_geom_bond_atom_site_label_2
_geom_bond_distance
_geom_bond_site_symmetry_2
_geom_bond_publ_flag
W1 N1 2.193(6) . y
W1 N2 2.199(6) . y
W1 W1 2.2631(6) 2_657 y
W1 Cl2 2.393(2) . y
W1 Cl1 2.410(2) . y
N1 C1 1.333(10) . n
N1 C5 1.360(9) . n
N2 C10 1.334(9) . n
N2 C14 1.353(10) . n
C1 C2 1.387(11) . n
C2 C3 1.392(11) . n
C3 C4 1.404(11) . n
C3 C6 1.520(10) . n
C4 C5 1.355(11) . n
C6 C8 1.511(13) . n
C6 C7 1.530(12) . n
C6 C9 1.535(12) . n
C10 C11 1.376(10) . n
C11 C12 1.385(11) . n
C12 C13 1.397(11) . n
C12 C15 1.536(10) . n
C13 C14 1.388(11) . n
C15 C17 1.522(12) . n
C15 C16 1.540(13) . n
C15 C18 1.542(11) . n

loop_
_geom_torsion_atom_site_label_1
_geom_torsion_atom_site_label_2
_geom_torsion_atom_site_label_3
_geom_torsion_atom_site_label_4
_geom_torsion
_geom_torsion_site_symmetry_1
_geom_torsion_site_symmetry_2
_geom_torsion_site_symmetry_3
_geom_torsion_site_symmetry_4
_geom_torsion_publ_flag
N1 W1 W1 N2 5.3(2) . . 2_657 2_657 y
N2 W1 W1 N1 -5.3(2) . . 2_657 2_657 n
Cl1 W1 W1 Cl2 -1.95(7) . . 2_657 2_657 n
Cl2 W1 W1 Cl1 1.95(7) . . 2_657 2_657 y
